data_4300419
loop_
_publ_author_name
'Yi-Long Lu'
'Jing-Yun Wu'
'Ming-Che Chan'
'Sheng-Ming Huang'
'Chia-Shiang Lin'
'Te-Wei Chiu'
'Yen-Hsiang Liu'
'Yuh-Sheng Wen'
'Chuen-Her Ueng'
'Tsung-Mei Chin'
'Chen-Hsiung Hung'
'Kuang-Lieh Lu'

_publ_section_title
;
Influence of water content on the self-assembly of
metal-organic frameworks based on pyridine-3,5-dicarboxylate
;
_journal_name_full 'Inorganic Chemistry'
_journal_paper_doi 10.1021/ic0512577
_journal_year 2006
_chemical_formula_sum 'C19 H21 Cu N3 O6'
_chemical_formula_weight 450.93
_space_group_IT_number 14
_symmetry_cell_setting monoclinic
_symmetry_space_group_name_Hall '-P 2yn'
_symmetry_space_group_name_H-M 'P 1 21/n 1'
_cell_angle_alpha 90.00
_cell_angle_beta 100.492(2)
_cell_angle_gamma 90.00
_cell_formula_units_Z 4
_cell_length_a 8.7642(16)
_cell_length_b 19.750(3)
_cell_length_c 11.4116(16)
_cell_measurement_temperature 273(2)
_cell_volume 1942.2(5)
_diffrn_ambient_temperature 273(2)
_exptl_crystal_density_diffrn 1.542
_cod_depositor_comments
;
The following automatic conversions were performed:
'_symmetry_cell_setting' value 'Monoclinic' changed to 'monoclinic'
according to '/home/saulius/struct/CIF-dictionaries/cif_core.dic'
dictionary named 'cif_core.dic' version 2.4.1 from 2010-06-29.

Automatic conversion script
Id: cif_fix_enum 1527 2010-12-29 10:47:43Z saulius 
;
_cod_original_sg_symbol_H-M 'P 21/n'
_cod_database_code 4300419

loop_
_symmetry_equiv_pos_as_xyz
'x, y, z'
'-x+1/2, y+1/2, -z+1/2'
'-x, -y, -z'
'x-1/2, -y-1/2, z-1/2'

loop_
_atom_site_label
_atom_site_type_symbol
_atom_site_fract_x
_atom_site_fract_y
_atom_site_fract_z
_atom_site_U_iso_or_equiv
_atom_site_adp_type
_atom_site_occupancy
_atom_site_symmetry_multiplicity
_atom_site_calc_flag
_atom_site_refinement_flags
_atom_site_disorder_assembly
_atom_site_disorder_group
Cu1 Cu 0.29720(5) 0.11302(2) 0.79739(4) 0.02058(17) Uani 1 1 d . . .
N1 N 0.5673(4) -0.14405(17) 1.0121(3) 0.0237(7) Uani 1 1 d . . .
O1 O 0.3966(4) -0.33638(15) 0.9011(3) 0.0328(7) Uani 1 1 d . . .
O2 O 0.2737(4) -0.29317(14) 0.7303(3) 0.0275(6) Uani 1 1 d . . .
O3 O 0.3758(3) 0.02058(14) 0.8285(3) 0.0252(6) Uani 1 1 d . . .
O4 O 0.2515(4) -0.03991(15) 0.6742(3) 0.0304(7) Uani 1 1 d . . .
O81 O 0.7534(10) 0.8653(4) 0.7466(7) 0.121(3) Uani 1 1 d . . .
H81 H 0.8424 0.8649 0.7337 0.182 Uiso 1 1 calc R . .
O91 O 0.9995(6) 0.8669(3) 0.6400(4) 0.0708(13) Uani 1 1 d . . .
C1 C 0.5166(5) -0.20596(19) 0.9748(4) 0.0239(8) Uani 1 1 d . . .
H1 H 0.5531 -0.2431 1.0218 0.029 Uiso 1 1 calc R . .
C2 C 0.4124(5) -0.21717(19) 0.8696(4) 0.0233(8) Uani 1 1 d . . .
C3 C 0.3552(5) -0.1618(2) 0.8006(3) 0.0232(8) Uani 1 1 d . . .
H3 H 0.2848 -0.1679 0.7299 0.028 Uiso 1 1 calc R . .
C4 C 0.4040(5) -0.09742(19) 0.8381(3) 0.0215(8) Uani 1 1 d . . .
C5 C 0.5134(5) -0.0913(2) 0.9422(3) 0.0233(8) Uani 1 1 d . . .
H5 H 0.5514 -0.0484 0.9647 0.028 Uiso 1 1 calc R . .
C6 C 0.3590(5) -0.2881(2) 0.8336(4) 0.0241(8) Uani 1 1 d . . .
C7 C 0.3367(5) -0.0345(2) 0.7726(4) 0.0228(8) Uani 1 1 d . . .
N11 N 0.0977(3) 0.09030(14) 0.8515(3) 0.0282(8) Uani 1 1 d G . .
C11 C -0.0018(4) 0.04224(16) 0.7899(3) 0.0482(14) Uani 1 1 d G . .
H11 H 0.0250 0.0201 0.7246 0.058 Uiso 1 1 calc R . .
C12 C -0.1413(4) 0.02727(19) 0.8258(4) 0.074(2) Uani 1 1 d G . .
H12 H -0.2078 -0.0049 0.7846 0.088 Uiso 1 1 calc R . .
C13 C -0.1813(4) 0.0604(2) 0.9234(5) 0.075(2) Uani 1 1 d G . .
H13 H -0.2746 0.0504 0.9474 0.090 Uiso 1 1 calc R . .
C14 C -0.0818(5) 0.1084(2) 0.9850(4) 0.068(2) Uani 1 1 d G . .
H14 H -0.1086 0.1306 1.0503 0.082 Uiso 1 1 calc R . .
C15 C 0.0577(4) 0.12340(17) 0.9491(3) 0.0478(13) Uani 1 1 d G . .
H15 H 0.1242 0.1556 0.9903 0.057 Uiso 1 1 calc R . .
N21 N 0.4672(4) 0.13177(16) 0.7051(3) 0.0353(9) Uani 1 1 d G . .
C21 C 0.4968(6) 0.08456(18) 0.6217(4) 0.077(3) Uani 1 1 d G . .
H21 H 0.4373 0.0454 0.6085 0.093 Uiso 1 1 calc R . .
C22 C 0.6153(8) 0.0959(3) 0.5580(6) 0.132(5) Uani 1 1 d G . .
H22 H 0.6351 0.0643 0.5022 0.158 Uiso 1 1 calc R . .
C23 C 0.7043(7) 0.1545(3) 0.5777(6) 0.126(5) Uani 1 1 d G . .
H23 H 0.7836 0.1621 0.5351 0.151 Uiso 1 1 calc R . .
C24 C 0.6747(6) 0.2017(2) 0.6611(5) 0.084(3) Uani 1 1 d G . .
H24 H 0.7342 0.2409 0.6743 0.101 Uiso 1 1 calc R . .
C25 C 0.5562(5) 0.19034(16) 0.7248(3) 0.0463(13) Uani 1 1 d G . .
H25 H 0.5364 0.2219 0.7806 0.056 Uiso 1 1 calc R . .
C81 C 0.620(2) 0.7893(9) 0.5934(16) 0.188(7) Uani 1 1 d . . .
H81A H 0.5474 0.7869 0.5197 0.282 Uiso 1 1 calc R . .
H81B H 0.5810 0.7643 0.6537 0.282 Uiso 1 1 calc R . .
H81C H 0.7176 0.7703 0.5827 0.282 Uiso 1 1 calc R . .
C82 C 0.6461(18) 0.8701(10) 0.6355(13) 0.168(7) Uani 1 1 d . . .
H82A H 0.6896 0.8962 0.5775 0.202 Uiso 1 1 calc R . .
H82B H 0.5492 0.8907 0.6465 0.202 Uiso 1 1 calc R . .

loop_
_atom_site_aniso_label
_atom_site_aniso_U_11
_atom_site_aniso_U_22
_atom_site_aniso_U_33
_atom_site_aniso_U_23
_atom_site_aniso_U_13
_atom_site_aniso_U_12
Cu1 0.0250(3) 0.0157(3) 0.0223(3) 0.00163(17) 0.00776(19) -0.00015(18)
N1 0.0295(17) 0.0192(16) 0.0224(16) -0.0023(13) 0.0046(14) 0.0056(13)
O1 0.0440(18) 0.0225(15) 0.0304(16) -0.0006(12) 0.0025(14) 0.0020(13)
O2 0.0345(16) 0.0186(14) 0.0286(15) -0.0063(11) 0.0039(13) -0.0008(12)
O3 0.0323(15) 0.0184(13) 0.0249(14) -0.0030(11) 0.0050(12) 0.0038(11)
O4 0.0398(17) 0.0231(15) 0.0265(15) -0.0015(12) 0.0010(13) 0.0029(13)
O81 0.128(6) 0.143(7) 0.099(5) -0.009(6) 0.039(5) -0.007(6)
O91 0.082(3) 0.071(3) 0.053(3) -0.011(2) -0.004(2) -0.005(3)
C1 0.029(2) 0.0169(18) 0.0267(19) -0.0020(15) 0.0067(16) 0.0050(15)
C2 0.027(2) 0.0181(18) 0.0250(19) -0.0045(15) 0.0055(16) 0.0033(15)
C3 0.0256(19) 0.0225(19) 0.0218(18) -0.0049(15) 0.0049(16) 0.0038(15)
C4 0.0256(19) 0.0182(18) 0.0225(18) -0.0014(14) 0.0090(15) 0.0059(14)
C5 0.031(2) 0.0152(17) 0.0253(19) -0.0039(15) 0.0084(16) 0.0016(15)
C6 0.0249(19) 0.0213(19) 0.027(2) -0.0039(15) 0.0074(16) 0.0018(15)
C7 0.0262(19) 0.0200(18) 0.0234(19) -0.0018(15) 0.0081(16) 0.0033(15)
N11 0.0328(19) 0.0191(16) 0.0363(19) 0.0060(14) 0.0161(16) 0.0048(14)
C11 0.037(3) 0.035(3) 0.079(4) -0.013(3) 0.027(3) -0.005(2)
C12 0.047(3) 0.043(3) 0.142(7) -0.021(4) 0.047(4) -0.013(3)
C13 0.062(4) 0.048(4) 0.133(7) 0.006(4) 0.068(5) 0.000(3)
C14 0.068(4) 0.070(5) 0.083(5) 0.000(4) 0.054(4) 0.008(3)
C15 0.042(3) 0.060(4) 0.048(3) -0.007(3) 0.024(3) 0.002(2)
N21 0.041(2) 0.0301(19) 0.040(2) -0.0079(17) 0.0215(18) -0.0111(17)
C21 0.105(6) 0.067(4) 0.081(5) -0.040(4) 0.074(5) -0.044(4)
C22 0.193(11) 0.099(7) 0.147(9) -0.071(7) 0.149(9) -0.079(7)
C23 0.158(9) 0.096(7) 0.168(10) -0.048(6) 0.145(9) -0.058(7)
C24 0.087(5) 0.077(5) 0.105(6) -0.025(4) 0.064(5) -0.050(4)
C25 0.047(3) 0.047(3) 0.050(3) -0.007(2) 0.021(2) -0.021(2)
C81 0.209(18) 0.152(16) 0.195(18) -0.006(13) 0.016(14) -0.034(13)
C82 0.141(13) 0.26(2) 0.104(10) 0.011(11) 0.017(9) -0.032(13)

loop_
_geom_bond_atom_site_label_1
_geom_bond_atom_site_label_2
_geom_bond_distance
_geom_bond_site_symmetry_2
_geom_bond_publ_flag
Cu1 O3 1.961(3) . ?
Cu1 O2 1.961(3) 2_556 ?
Cu1 N11 2.008(2) . ?
Cu1 N21 2.010(2) . ?
Cu1 N1 2.361(3) 3_657 ?
N1 C1 1.343(5) . ?
N1 C5 1.344(5) . ?
N1 Cu1 2.361(3) 3_657 ?
O1 C6 1.233(5) . ?
O2 C6 1.280(5) . ?
O2 Cu1 1.961(3) 2_546 ?
O3 C7 1.275(5) . ?
O4 C7 1.235(5) . ?
O81 C82 1.438(16) . ?
C1 C2 1.388(6) . ?
C2 C3 1.387(6) . ?
C2 C6 1.509(5) . ?
C3 C4 1.385(6) . ?
C4 C5 1.389(6) . ?
C4 C7 1.514(5) . ?
N11 C11 1.3900 . ?
N11 C15 1.3900 . ?
C11 C12 1.3900 . ?
C12 C13 1.3900 . ?
C13 C14 1.3900 . ?
C14 C15 1.3900 . ?
N21 C21 1.3900 . ?
N21 C25 1.3900 . ?
C21 C22 1.3900 . ?
C22 C23 1.3900 . ?
C23 C24 1.3900 . ?
C24 C25 1.3900 . ?
C81 C82 1.67(2) . ?
